data_4024301
loop_
_publ_author_name
'Eric Fillion'
'Ashraf Wilsily'
'Dan Fishlock'

_publ_section_title
;
Probing Persistent Intramolecular C-H...X (X = O, S, Br, Cl, and F)
Bonding in Solution Using Benzyl Meldrum's Acid Derivatives
;
_journal_name_full 'Journal of Organic Chemistry'
_journal_page_first 1259
_journal_page_last 1267
_journal_paper_doi 10.1021/jo802311w
_journal_volume 74
_journal_year 2009
_chemical_formula_moiety 'C20 H26 O4'
_chemical_formula_sum 'C20 H26 O4'
_chemical_formula_weight 330.41
_chemical_name_systematic
; 
 ? 
;
_space_group_IT_number 2
_symmetry_cell_setting triclinic
_symmetry_space_group_name_Hall '-P 1'
_symmetry_space_group_name_H-M 'P -1'
_atom_sites_solution_hydrogens geom
_atom_sites_solution_primary direct
_atom_sites_solution_secondary difmap
_audit_creation_method SHELXL-97
_cell_angle_alpha 108.696(3)
_cell_angle_beta 112.449(3)
_cell_angle_gamma 101.980(3)
_cell_formula_units_Z 8
_cell_length_a 15.3157(7)
_cell_length_b 16.1213(11)
_cell_length_c 17.3561(8)
_cell_measurement_reflns_used 27678
_cell_measurement_temperature 150(1)
_cell_measurement_theta_max 25.0
_cell_measurement_theta_min 2.6
_cell_volume 3474.9(3)
_computing_cell_refinement 'Denzo-SMN (Otwinowski & Minor, 1997)'
_computing_data_collection 'Collect (Nonius B.V., 1997-2002)'
_computing_data_reduction Denzo-SMN
_computing_molecular_graphics 'PLATON (Spek, 2003)'
_computing_publication_material 'SHELXTL V6.1'
_computing_structure_refinement 'SHELXTL V6.1 (Sheldrick, 2008)'
_computing_structure_solution 'SIR-92 (Altomare et al., 1994)'
_diffrn_ambient_temperature 150(1)
_diffrn_detector_area_resol_mean 9
_diffrn_measured_fraction_theta_full 0.996
_diffrn_measured_fraction_theta_max 0.996
_diffrn_measurement_device_type 'Nonius KappaCCD'
_diffrn_measurement_method '\f scans and \w scans with \k offsets'
_diffrn_radiation_monochromator graphite
_diffrn_radiation_source 'fine-focus sealed tube'
_diffrn_radiation_type MoK\a
_diffrn_radiation_wavelength 0.71073
_diffrn_reflns_av_R_equivalents 0.0639
_diffrn_reflns_av_sigmaI/netI 0.1022
_diffrn_reflns_limit_h_max 17
_diffrn_reflns_limit_h_min -18
_diffrn_reflns_limit_k_max 19
_diffrn_reflns_limit_k_min -19
_diffrn_reflns_limit_l_max 20
_diffrn_reflns_limit_l_min -20
_diffrn_reflns_number 27678
_diffrn_reflns_theta_full 25.00
_diffrn_reflns_theta_max 25.00
_diffrn_reflns_theta_min 2.56
_diffrn_standards_number 0
_exptl_absorpt_coefficient_mu 0.087
_exptl_absorpt_correction_T_max 0.983
_exptl_absorpt_correction_T_min 0.837
_exptl_absorpt_correction_type multi-scan
_exptl_absorpt_process_details
;
multi-scan from symmetry-related measurements 
 Sortav (Blessing 1995)
;
_exptl_crystal_colour colourless
_exptl_crystal_density_diffrn 1.263
_exptl_crystal_density_method 'not measured'
_exptl_crystal_description block
_exptl_crystal_F_000 1424
_exptl_crystal_size_max 0.30
_exptl_crystal_size_mid 0.24
_exptl_crystal_size_min 0.20
_refine_diff_density_max 0.686
_refine_diff_density_min -0.454
_refine_diff_density_rms 0.060
_refine_ls_extinction_method none
_refine_ls_goodness_of_fit_ref 1.036
_refine_ls_hydrogen_treatment constr
_refine_ls_matrix_type full
_refine_ls_number_parameters 877
_refine_ls_number_reflns 12190
_refine_ls_number_restraints 0
_refine_ls_restrained_S_all 1.036
_refine_ls_R_factor_all 0.1758
_refine_ls_R_factor_gt 0.0736
_refine_ls_shift/su_max 0.000
_refine_ls_shift/su_mean 0.000
_refine_ls_structure_factor_coef Fsqd
_refine_ls_weighting_details 'calc w=1/[\s^2^(Fo^2^)+(0.1098P)^2^] where P=(Fo^2^+2Fc^2^)/3'
_refine_ls_weighting_scheme calc
_refine_ls_wR_factor_gt 0.1779
_refine_ls_wR_factor_ref 0.2364
_reflns_number_gt 5453
_reflns_number_total 12190
_reflns_threshold_expression I>2\s(I)
_cod_data_source_file jo802311w_si_010.cif
_cod_data_source_block k08307
_cod_depositor_comments
;
The following automatic conversions were performed:
'_symmetry_cell_setting' value 'Triclinic' changed to 'triclinic'
according to '/home/saulius/struct/CIF-dictionaries/cif_core.dic'
dictionary named 'cif_core.dic' version 2.4.1 from 2010-06-29.

Automatic conversion script
Id: cif_fix_enum 1527 2010-12-29 10:47:43Z saulius 
;
_cod_database_code 4024301

loop_
_symmetry_equiv_pos_as_xyz
'x, y, z'
'-x, -y, -z'

loop_
_atom_site_label
_atom_site_type_symbol
_atom_site_fract_x
_atom_site_fract_y
_atom_site_fract_z
_atom_site_U_iso_or_equiv
_atom_site_adp_type
_atom_site_occupancy
_atom_site_symmetry_multiplicity
_atom_site_calc_flag
_atom_site_refinement_flags
_atom_site_disorder_assembly
_atom_site_disorder_group
O1A O 1.22642(18) -1.16550(18) 1.27985(17) 0.0469(7) Uani 1 1 d . . .
O3A O 1.14875(16) -1.05711(18) 1.32270(17) 0.0411(7) Uani 1 1 d . . .
O9A O 1.23763(18) -0.92503(19) 1.45189(17) 0.0408(7) Uani 1 1 d . . .
O10A O 1.38865(19) -1.13380(19) 1.36806(17) 0.0468(7) Uani 1 1 d . . .
C2A C 1.1335(3) -1.1539(3) 1.2751(2) 0.0354(10) Uani 1 1 d . . .
C4A C 1.2387(3) -0.9919(3) 1.3966(2) 0.0306(9) Uani 1 1 d . . .
C5A C 1.3346(2) -1.0043(3) 1.3995(2) 0.0290(9) Uani 1 1 d . . .
H1 H 1.3846 -0.9811 1.4665 0.035 Uiso 1 1 calc R . .
C6A C 1.3206(3) -1.1056(3) 1.3513(2) 0.0356(10) Uani 1 1 d . . .
C7A C 1.0941(3) -1.2082(3) 1.3187(3) 0.0559(13) Uani 1 1 d . . .
H2 H 1.1464 -1.1858 1.3831 0.084 Uiso 1 1 calc R . .
H3 H 1.0776 -1.2757 1.2837 0.084 Uiso 1 1 calc R . .
H4 H 1.0326 -1.1986 1.3176 0.084 Uiso 1 1 calc R . .
C8A C 1.0606(3) -1.1876(3) 1.1740(2) 0.0559(13) Uani 1 1 d . . .
H5 H 1.0882 -1.1469 1.1507 0.084 Uiso 1 1 calc R . .
H6 H 0.9947 -1.1851 1.1669 0.084 Uiso 1 1 calc R . .
H7 H 1.0514 -1.2528 1.1387 0.084 Uiso 1 1 calc R . .
C11A C 1.3837(2) -0.9378(2) 1.3635(2) 0.0280(9) Uani 1 1 d . . .
C12A C 1.3003(2) -0.9486(3) 1.2708(2) 0.0279(9) Uani 1 1 d . . .
C13A C 1.2490(2) -0.8868(3) 1.2765(2) 0.0344(10) Uani 1 1 d . . .
H13A H 1.2684 -0.8403 1.3364 0.041 Uiso 1 1 calc R . .
C14A C 1.1714(3) -0.8890(3) 1.1999(3) 0.0429(11) Uani 1 1 d . . .
H14A H 1.1379 -0.8460 1.2080 0.051 Uiso 1 1 calc R . .
C15A C 1.1435(3) -0.9541(3) 1.1122(3) 0.0472(12) Uani 1 1 d . . .
H15A H 1.0921 -0.9558 1.0586 0.057 Uiso 1 1 calc R . .
C16A C 1.1921(3) -1.0166(3) 1.1043(2) 0.0419(11) Uani 1 1 d . . .
H16A H 1.1727 -1.0618 1.0438 0.050 Uiso 1 1 calc R . .
C17A C 1.2686(3) -1.0174(3) 1.1804(2) 0.0353(10) Uani 1 1 d . . .
C18A C 1.3042(3) -1.0990(3) 1.1522(2) 0.0444(11) Uani 1 1 d . . .
H18A H 1.2436 -1.1583 1.1080 0.053 Uiso 1 1 calc R . .
H18B H 1.3434 -1.1068 1.2080 0.053 Uiso 1 1 calc R . .
C19A C 1.3710(3) -1.0833(3) 1.1067(3) 0.0621(13) Uani 1 1 d . . .
H19A H 1.3811 -1.1417 1.0801 0.093 Uiso 1 1 calc R . .
H19B H 1.4373 -1.0326 1.1538 0.093 Uiso 1 1 calc R . .
H19C H 1.3372 -1.0656 1.0575 0.093 Uiso 1 1 calc R . .
C20A C 1.4301(3) -0.8350(3) 1.4420(2) 0.0369(10) Uani 1 1 d . . .
H20A H 1.3743 -0.8180 1.4494 0.044 Uiso 1 1 calc R . .
H20B H 1.4769 -0.8331 1.5012 0.044 Uiso 1 1 calc R . .
C21A C 1.4883(3) -0.7614(3) 1.4233(3) 0.0454(11) Uani 1 1 d . . .
H21A H 1.4407 -0.7590 1.3671 0.054 Uiso 1 1 calc R . .
H21B H 1.5171 -0.6983 1.4764 0.054 Uiso 1 1 calc R . .
C22A C 1.5737(3) -0.7849(3) 1.4096(3) 0.0470(12) Uani 1 1 d . . .
H22A H 1.6052 -0.7405 1.3908 0.056 Uiso 1 1 calc R . .
H22B H 1.6269 -0.7777 1.4689 0.056 Uiso 1 1 calc R . .
C23A C 1.5326(3) -0.8851(3) 1.3357(2) 0.0404(11) Uani 1 1 d . . .
H23A H 1.5896 -0.9007 1.3298 0.049 Uiso 1 1 calc R . .
H23B H 1.4847 -0.8902 1.2752 0.049 Uiso 1 1 calc R . .
C24A C 1.4777(2) -0.9558(3) 1.3590(2) 0.0361(10) Uani 1 1 d . . .
H24A H 1.5255 -0.9506 1.4196 0.043 Uiso 1 1 calc R . .
H24B H 1.4552 -1.0207 1.3111 0.043 Uiso 1 1 calc R . .
O1B O 0.84165(18) -1.58882(18) 0.84201(17) 0.0467(8) Uani 1 1 d . . .
O3B O 0.76464(17) -1.47710(18) 0.87792(18) 0.0455(7) Uani 1 1 d . . .
O9B O 0.85677(17) -1.32724(18) 0.96952(16) 0.0388(7) Uani 1 1 d . . .
O10B O 1.00758(18) -1.54364(18) 0.90605(15) 0.0385(7) Uani 1 1 d . . .
C2B C 0.7523(3) -1.5749(3) 0.8450(3) 0.0401(10) Uani 1 1 d . . .
C4B C 0.8535(3) -1.4038(3) 0.9252(2) 0.0315(9) Uani 1 1 d . . .
C5B C 0.9428(2) -1.4199(3) 0.9151(2) 0.0286(9) Uani 1 1 d . . .
H8 H 1.0039 -1.3810 0.9781 0.034 Uiso 1 1 calc R . .
C6B C 0.9353(3) -1.5202(3) 0.8898(2) 0.0306(9) Uani 1 1 d . . .
C7B C 0.7364(3) -1.6096(3) 0.9107(3) 0.0613(13) Uani 1 1 d . . .
H9 H 0.7972 -1.5746 0.9721 0.092 Uiso 1 1 calc R . .
H10 H 0.7244 -1.6771 0.8876 0.092 Uiso 1 1 calc R . .
H11 H 0.6773 -1.5999 0.9154 0.092 Uiso 1 1 calc R . .
C8B C 0.6653(3) -1.6259(3) 0.7484(3) 0.0585(13) Uani 1 1 d . . .
H12 H 0.6777 -1.5956 0.7108 0.088 Uiso 1 1 calc R . .
H13 H 0.6023 -1.6238 0.7494 0.088 Uiso 1 1 calc R . .
H14 H 0.6587 -1.6919 0.7213 0.088 Uiso 1 1 calc R . .
C11B C 0.9645(2) -1.3798(3) 0.8483(2) 0.0292(9) Uani 1 1 d . . .
C12B C 0.8638(3) -1.4214(3) 0.7524(2) 0.0350(10) Uani 1 1 d . . .
C13B C 0.8019(3) -1.3684(3) 0.7429(3) 0.0402(10) Uani 1 1 d . . .
H13B H 0.8229 -1.3102 0.7945 0.048 Uiso 1 1 calc R . .
C14B C 0.7123(3) -1.3959(3) 0.6632(3) 0.0479(12) Uani 1 1 d . . .
H14B H 0.6745 -1.3561 0.6600 0.057 Uiso 1 1 calc R . .
C15B C 0.6784(3) -1.4801(4) 0.5894(3) 0.0584(13) Uani 1 1 d . . .
H15B H 0.6162 -1.5005 0.5344 0.070 Uiso 1 1 calc R . .
C16B C 0.7365(4) -1.5364(3) 0.5955(3) 0.0651(15) Uani 1 1 d . . .
H16B H 0.7143 -1.5949 0.5437 0.078 Uiso 1 1 calc R . .
C17B C 0.8258(3) -1.5081(3) 0.6762(3) 0.0493(12) Uani 1 1 d . . .
C18B C 0.8699(4) -1.5863(4) 0.6692(3) 0.0791(17) Uani 1 1 d . . .
H18C H 0.9255 -1.5688 0.7317 0.095 Uiso 1 1 calc R . .
H18D H 0.8157 -1.6456 0.6511 0.095 Uiso 1 1 calc R . .
C19B C 0.9099(4) -1.6049(4) 0.6035(3) 0.0667(14) Uani 1 1 d . . .
H19D H 0.9324 -1.6579 0.6015 0.100 Uiso 1 1 calc R . .
H19E H 0.9677 -1.5485 0.6236 0.100 Uiso 1 1 calc R . .
H19F H 0.8562 -1.6210 0.5414 0.100 Uiso 1 1 calc R . .
C20B C 0.9985(3) -1.2717(3) 0.8977(2) 0.0401(10) Uani 1 1 d . . .
H20C H 0.9410 -1.2563 0.9028 0.048 Uiso 1 1 calc R . .
H20D H 1.0551 -1.2475 0.9615 0.048 Uiso 1 1 calc R . .
C21B C 1.0335(3) -1.2212(3) 0.8474(3) 0.0476(12) Uani 1 1 d . . .
H21C H 0.9759 -1.2424 0.7848 0.057 Uiso 1 1 calc R . .
H21D H 1.0540 -1.1522 0.8823 0.057 Uiso 1 1 calc R . .
C22B C 1.1214(3) -1.2408(4) 0.8381(3) 0.0605(15) Uani 1 1 d . . .
H22C H 1.1819 -1.2135 0.9003 0.073 Uiso 1 1 calc R . .
H22D H 1.1389 -1.2114 0.8012 0.073 Uiso 1 1 calc R . .
C23B C 1.0911(3) -1.3484(4) 0.7895(3) 0.0702(16) Uani 1 1 d . . .
H23C H 1.0352 -1.3742 0.7251 0.084 Uiso 1 1 calc R . .
H23D H 1.1501 -1.3621 0.7866 0.084 Uiso 1 1 calc R . .
C24B C 1.0563(3) -1.3968(4) 0.8414(3) 0.0568(13) Uani 1 1 d . . .
H24C H 1.0384 -1.4656 0.8089 0.068 Uiso 1 1 calc R . .
H24D H 1.1135 -1.3729 0.9048 0.068 Uiso 1 1 calc R . .
O1C O 1.34938(17) -1.58507(18) 0.83058(17) 0.0458(8) Uani 1 1 d . . .
O3C O 1.26258(17) -1.48165(18) 0.86445(17) 0.0433(7) Uani 1 1 d . . .
O9C O 1.34839(18) -1.33150(19) 0.96292(17) 0.0432(7) Uani 1 1 d . . .
O10C O 1.51552(18) -1.53499(18) 0.90959(15) 0.0389(7) Uani 1 1 d . . .
C2C C 1.2560(3) -1.5776(3) 0.8273(3) 0.0394(10) Uani 1 1 d . . .
C4C C 1.3510(3) -1.4050(3) 0.9185(2) 0.0315(9) Uani 1 1 d . . .
C5C C 1.4454(2) -1.4151(2) 0.9162(2) 0.0280(9) Uani 1 1 d . . .
H15 H 1.5023 -1.3775 0.9816 0.034 Uiso 1 1 calc R . .
C6C C 1.4413(3) -1.5145(3) 0.8881(2) 0.0310(9) Uani 1 1 d . . .
C7C C 1.2316(3) -1.6222(3) 0.8841(3) 0.0546(12) Uani 1 1 d . . .
H16 H 1.2860 -1.5874 0.9489 0.082 Uiso 1 1 calc R . .
H17 H 1.2260 -1.6880 0.8596 0.082 Uiso 1 1 calc R . .
H18 H 1.1667 -1.6203 0.8807 0.082 Uiso 1 1 calc R . .
C8C C 1.1767(3) -1.6243(3) 0.7266(3) 0.0571(13) Uani 1 1 d . . .
H19 H 1.1988 -1.5924 0.6939 0.086 Uiso 1 1 calc R . .
H20 H 1.1119 -1.6199 0.7212 0.086 Uiso 1 1 calc R . .
H21 H 1.1677 -1.6909 0.6989 0.086 Uiso 1 1 calc R . .
C11C C 1.4744(2) -1.3678(2) 0.8565(2) 0.0285(9) Uani 1 1 d . . .
C12C C 1.3833(3) -1.4135(3) 0.7550(2) 0.0379(10) Uani 1 1 d . . .
C13C C 1.3073(3) -1.3745(3) 0.7401(3) 0.0395(10) Uani 1 1 d . . .
H13C H 1.3155 -1.3229 0.7917 0.047 Uiso 1 1 calc R . .
C14C C 1.2214(3) -1.4067(3) 0.6548(3) 0.0485(11) Uani 1 1 d . . .
H14C H 1.1733 -1.3771 0.6476 0.058 Uiso 1 1 calc R . .
C15C C 1.2087(3) -1.4831(3) 0.5813(3) 0.0559(13) Uani 1 1 d . . .
H15C H 1.1502 -1.5080 0.5221 0.067 Uiso 1 1 calc R . .
C16C C 1.2831(3) -1.5250(3) 0.5935(3) 0.0493(12) Uani 1 1 d . . .
H16C H 1.2742 -1.5771 0.5420 0.059 Uiso 1 1 calc R . .
C17C C 1.3668(3) -1.4914(3) 0.6778(2) 0.0462(11) Uani 1 1 d . . .
C18C C 1.4419(3) -1.5446(3) 0.6800(3) 0.0547(12) Uani 1 1 d . . .
H18E H 1.5090 -1.4986 0.6994 0.066 Uiso 1 1 calc R . .
H18F H 1.4512 -1.5673 0.7282 0.066 Uiso 1 1 calc R . .
C19C C 1.4109(4) -1.6252(3) 0.5925(3) 0.0649(14) Uani 1 1 d . . .
H19G H 1.4613 -1.6550 0.6022 0.097 Uiso 1 1 calc R . .
H19H H 1.4067 -1.6033 0.5452 0.097 Uiso 1 1 calc R . .
H19I H 1.3441 -1.6713 0.5717 0.097 Uiso 1 1 calc R . .
C20C C 1.4963(3) -1.2602(3) 0.9047(2) 0.0349(10) Uani 1 1 d . . .
H20E H 1.4329 -1.2522 0.9017 0.042 Uiso 1 1 calc R . .
H20F H 1.5477 -1.2334 0.9711 0.042 Uiso 1 1 calc R . .
C21C C 1.5351(2) -1.2060(3) 0.8592(3) 0.0412(10) Uani 1 1 d . . .
H21E H 1.4825 -1.2313 0.7935 0.049 Uiso 1 1 calc R . .
H21F H 1.5460 -1.1386 0.8910 0.049 Uiso 1 1 calc R . .
C22C C 1.6325(3) -1.2127(3) 0.8631(3) 0.0415(11) Uani 1 1 d . . .
H22E H 1.6880 -1.1797 0.9284 0.050 Uiso 1 1 calc R . .
H22F H 1.6514 -1.1818 0.8278 0.050 Uiso 1 1 calc R . .
C23C C 1.6188(3) -1.3159(3) 0.8217(3) 0.0483(12) Uani 1 1 d . . .
H23E H 1.6851 -1.3201 0.8301 0.058 Uiso 1 1 calc R . .
H23F H 1.5706 -1.3461 0.7542 0.058 Uiso 1 1 calc R . .
C24C C 1.5782(3) -1.3693(3) 0.8673(3) 0.0404(10) Uani 1 1 d . . .
H24E H 1.6281 -1.3407 0.9343 0.048 Uiso 1 1 calc R . .
H24F H 1.5718 -1.4358 0.8392 0.048 Uiso 1 1 calc R . .
O1D O 1.74062(18) -1.15775(18) 1.27817(16) 0.0439(7) Uani 1 1 d . . .
O3D O 1.65736(16) -1.05763(17) 1.32480(16) 0.0399(7) Uani 1 1 d . . .
O9D O 1.74081(17) -0.92777(18) 1.45575(16) 0.0383(7) Uani 1 1 d . . .
O10 O 1.9036(2) -1.12336(19) 1.36801(17) 0.0449(7) Uani 1 1 d . . .
C2D C 1.6470(3) -1.1529(3) 1.2764(2) 0.0402(10) Uani 1 1 d . . .
C4D C 1.7452(3) -0.9916(3) 1.3997(2) 0.0322(9) Uani 1 1 d . . .
C5D C 1.8442(2) -0.9983(3) 1.4041(2) 0.0299(9) Uani 1 1 d . . .
H22 H 1.8936 -0.9767 1.4709 0.036 Uiso 1 1 calc R . .
C6D C 1.8335(3) -1.0970(3) 1.3522(2) 0.0328(9) Uani 1 1 d . . .
C7D C 1.6178(3) -1.2097(3) 1.3225(3) 0.0577(13) Uani 1 1 d . . .
H23 H 1.6733 -1.1852 1.3861 0.086 Uiso 1 1 calc R . .
H24 H 1.6053 -1.2760 1.2874 0.086 Uiso 1 1 calc R . .
H25 H 1.5558 -1.2049 1.3243 0.086 Uiso 1 1 calc R . .
C8D C 1.5700(3) -1.1891(3) 1.1761(2) 0.0578(13) Uani 1 1 d . . .
H26 H 1.5916 -1.1467 1.1515 0.087 Uiso 1 1 calc R . .
H27 H 1.5034 -1.1915 1.1709 0.087 Uiso 1 1 calc R . .
H28 H 1.5647 -1.2526 1.1404 0.087 Uiso 1 1 calc R . .
C11D C 1.8910(2) -0.9261(3) 1.3713(2) 0.0274(9) Uani 1 1 d . . .
C12D C 1.8071(2) -0.9371(3) 1.2785(2) 0.0282(9) Uani 1 1 d . . .
C13D C 1.7539(2) -0.8770(3) 1.2858(2) 0.0326(9) Uani 1 1 d . . .
H13D H 1.7716 -0.8325 1.3460 0.039 Uiso 1 1 calc R . .
C14D C 1.6764(3) -0.8790(3) 1.2093(3) 0.0394(10) Uani 1 1 d . . .
H14D H 1.6417 -0.8372 1.2176 0.047 Uiso 1 1 calc R . .
C15D C 1.6500(3) -0.9420(3) 1.1212(3) 0.0428(11) Uani 1 1 d . . .
H15D H 1.5982 -0.9436 1.0679 0.051 Uiso 1 1 calc R . .
C16D C 1.7003(3) -1.0022(3) 1.1124(2) 0.0410(11) Uani 1 1 d . . .
H16D H 1.6817 -1.0458 1.0516 0.049 Uiso 1 1 calc R . .
C17D C 1.7781(2) -1.0035(3) 1.1885(2) 0.0334(10) Uani 1 1 d . . .
C18D C 1.8180(3) -1.0809(3) 1.1587(2) 0.0432(11) Uani 1 1 d . . .
H18G H 1.8574 -1.0901 1.2135 0.052 Uiso 1 1 calc R . .
H18H H 1.7593 -1.1410 1.1125 0.052 Uiso 1 1 calc R . .
C19D C 1.8856(3) -1.0584(3) 1.1168(3) 0.0524(12) Uani 1 1 d . . .
H19J H 1.8972 -1.1150 1.0878 0.079 Uiso 1 1 calc R . .
H19K H 1.9511 -1.0077 1.1659 0.079 Uiso 1 1 calc R . .
H19L H 1.8520 -1.0380 1.0698 0.079 Uiso 1 1 calc R . .
C20D C 1.9327(3) -0.8252(2) 1.4525(2) 0.0342(10) Uani 1 1 d . . .
H20G H 1.8749 -0.8121 1.4590 0.041 Uiso 1 1 calc R . .
H20H H 1.9793 -0.8243 1.5113 0.041 Uiso 1 1 calc R . .
C21D C 1.9892(3) -0.7474(3) 1.4377(3) 0.0447(11) Uani 1 1 d . . .
H21G H 1.9412 -0.7444 1.3820 0.054 Uiso 1 1 calc R . .
H21H H 2.0150 -0.6858 1.4919 0.054 Uiso 1 1 calc R . .
C22D C 2.0780(3) -0.7637(3) 1.4252(3) 0.0488(12) Uani 1 1 d . . .
H22G H 2.1316 -0.7566 1.4842 0.059 Uiso 1 1 calc R . .
H22H H 2.1077 -0.7162 1.4083 0.059 Uiso 1 1 calc R . .
C23D C 2.0409(3) -0.8626(3) 1.3490(2) 0.0409(11) Uani 1 1 d . . .
H23G H 2.0998 -0.8743 1.3439 0.049 Uiso 1 1 calc R . .
H23H H 1.9932 -0.8667 1.2889 0.049 Uiso 1 1 calc R . .
C24D C 1.9872(2) -0.9388(3) 1.3680(2) 0.0369(10) Uani 1 1 d . . .
H24G H 2.0348 -0.9350 1.4280 0.044 Uiso 1 1 calc R . .
H24H H 1.9674 -1.0020 1.3184 0.044 Uiso 1 1 calc R . .

loop_
_atom_site_aniso_label
_atom_site_aniso_U_11
_atom_site_aniso_U_22
_atom_site_aniso_U_33
_atom_site_aniso_U_23
_atom_site_aniso_U_13
_atom_site_aniso_U_12
O1A 0.0446(16) 0.0297(16) 0.0521(16) 0.0083(14) 0.0178(14) 0.0147(13)
O3A 0.0298(14) 0.0312(16) 0.0566(16) 0.0197(14) 0.0162(13) 0.0099(12)
O9A 0.0453(15) 0.0412(18) 0.0482(16) 0.0213(14) 0.0297(13) 0.0220(14)
O10A 0.0497(16) 0.0420(18) 0.0563(17) 0.0272(15) 0.0223(14) 0.0289(15)
C2A 0.036(2) 0.027(2) 0.039(2) 0.0126(18) 0.0161(18) 0.0096(18)
C4A 0.034(2) 0.032(2) 0.034(2) 0.0217(19) 0.0181(19) 0.0132(19)
C5A 0.0330(19) 0.031(2) 0.0239(18) 0.0159(17) 0.0104(16) 0.0137(17)
C6A 0.040(2) 0.035(2) 0.038(2) 0.023(2) 0.018(2) 0.017(2)
C7A 0.069(3) 0.043(3) 0.050(2) 0.024(2) 0.027(2) 0.006(2)
C8A 0.056(3) 0.057(3) 0.042(2) 0.025(2) 0.015(2) 0.010(2)
C11A 0.0277(18) 0.030(2) 0.0256(18) 0.0133(17) 0.0111(16) 0.0114(16)
C12A 0.0290(18) 0.030(2) 0.0270(19) 0.0144(17) 0.0140(16) 0.0102(17)
C13A 0.034(2) 0.040(2) 0.042(2) 0.0243(19) 0.0235(18) 0.0166(19)
C14A 0.033(2) 0.060(3) 0.060(3) 0.045(2) 0.025(2) 0.025(2)
C15A 0.028(2) 0.067(3) 0.047(3) 0.040(2) 0.0099(19) 0.010(2)
C16A 0.039(2) 0.046(3) 0.030(2) 0.019(2) 0.0100(19) 0.005(2)
C17A 0.036(2) 0.035(2) 0.036(2) 0.0184(19) 0.0168(18) 0.0110(19)
C18A 0.058(3) 0.037(3) 0.032(2) 0.0106(19) 0.021(2) 0.017(2)
C19A 0.078(3) 0.062(3) 0.053(3) 0.022(2) 0.037(2) 0.033(3)
C20A 0.034(2) 0.036(2) 0.034(2) 0.0133(18) 0.0153(17) 0.0092(18)
C21A 0.041(2) 0.035(2) 0.047(2) 0.012(2) 0.020(2) 0.0020(19)
C22A 0.034(2) 0.053(3) 0.044(2) 0.020(2) 0.0169(19) 0.004(2)
C23A 0.031(2) 0.054(3) 0.045(2) 0.025(2) 0.0225(19) 0.019(2)
C24A 0.0283(19) 0.045(3) 0.033(2) 0.0162(19) 0.0115(17) 0.0166(18)
O1B 0.0420(15) 0.0293(16) 0.0599(17) 0.0096(14) 0.0268(14) 0.0096(13)
O3B 0.0335(14) 0.0305(17) 0.0703(18) 0.0181(14) 0.0277(14) 0.0096(13)
O9B 0.0439(15) 0.0320(17) 0.0430(15) 0.0124(13) 0.0270(13) 0.0136(13)
O10B 0.0471(15) 0.0440(17) 0.0404(15) 0.0276(13) 0.0242(13) 0.0260(14)
C2B 0.035(2) 0.033(2) 0.052(2) 0.017(2) 0.022(2) 0.0127(19)
C4B 0.038(2) 0.030(2) 0.029(2) 0.0164(19) 0.0182(18) 0.0104(19)
C5B 0.0303(19) 0.034(2) 0.0250(18) 0.0152(17) 0.0148(16) 0.0116(17)
C6B 0.039(2) 0.033(2) 0.0264(19) 0.0168(18) 0.0178(18) 0.017(2)
C7B 0.059(3) 0.074(4) 0.077(3) 0.050(3) 0.040(2) 0.032(3)
C8B 0.042(2) 0.054(3) 0.055(3) 0.015(2) 0.011(2) 0.010(2)
C11B 0.0346(19) 0.033(2) 0.0311(19) 0.0201(18) 0.0204(17) 0.0148(18)
C12B 0.039(2) 0.042(3) 0.035(2) 0.022(2) 0.0211(18) 0.018(2)
C13B 0.041(2) 0.048(3) 0.047(2) 0.026(2) 0.027(2) 0.025(2)
C14B 0.041(2) 0.066(3) 0.040(2) 0.025(2) 0.020(2) 0.022(2)
C15B 0.057(3) 0.061(3) 0.041(3) 0.032(3) 0.008(2) 0.011(3)
C16B 0.099(4) 0.043(3) 0.030(2) 0.016(2) 0.013(2) 0.019(3)
C17B 0.068(3) 0.051(3) 0.037(2) 0.025(2) 0.024(2) 0.032(2)
C18B 0.133(5) 0.073(4) 0.056(3) 0.034(3) 0.049(3) 0.070(4)
C19B 0.100(4) 0.079(4) 0.068(3) 0.047(3) 0.061(3) 0.056(3)
C20B 0.040(2) 0.037(3) 0.041(2) 0.021(2) 0.0159(18) 0.0109(19)
C21B 0.051(2) 0.040(3) 0.051(2) 0.027(2) 0.025(2) 0.006(2)
C22B 0.036(2) 0.087(4) 0.066(3) 0.056(3) 0.023(2) 0.006(2)
C23B 0.070(3) 0.116(5) 0.110(4) 0.092(4) 0.073(3) 0.064(3)
C24B 0.061(3) 0.084(4) 0.083(3) 0.067(3) 0.052(3) 0.050(3)
O1C 0.0358(15) 0.0289(16) 0.0614(17) 0.0089(14) 0.0239(14) 0.0091(13)
O3C 0.0334(14) 0.0298(16) 0.0636(17) 0.0162(14) 0.0254(13) 0.0094(13)
O9C 0.0516(16) 0.0358(17) 0.0543(16) 0.0183(14) 0.0381(14) 0.0170(14)
O10C 0.0407(15) 0.0438(18) 0.0426(15) 0.0257(13) 0.0222(13) 0.0204(14)
C2C 0.037(2) 0.030(2) 0.048(2) 0.014(2) 0.0219(19) 0.0090(19)
C4C 0.038(2) 0.031(2) 0.039(2) 0.0211(19) 0.0256(19) 0.0139(19)
C5C 0.0325(19) 0.028(2) 0.0268(18) 0.0146(17) 0.0159(16) 0.0107(17)
C6C 0.037(2) 0.034(2) 0.0285(19) 0.0156(18) 0.0207(18) 0.012(2)
C7C 0.055(3) 0.050(3) 0.064(3) 0.031(2) 0.031(2) 0.016(2)
C8C 0.044(2) 0.050(3) 0.054(3) 0.015(2) 0.013(2) 0.008(2)
C11C 0.0288(18) 0.031(2) 0.0256(18) 0.0133(17) 0.0150(16) 0.0064(17)
C12C 0.042(2) 0.037(2) 0.035(2) 0.0184(19) 0.0196(19) 0.009(2)
C13C 0.039(2) 0.046(3) 0.048(2) 0.025(2) 0.028(2) 0.021(2)
C14C 0.047(2) 0.058(3) 0.048(2) 0.026(2) 0.026(2) 0.024(2)
C15C 0.050(3) 0.057(3) 0.036(2) 0.019(2) 0.008(2) 0.003(2)
C16C 0.055(3) 0.049(3) 0.034(2) 0.016(2) 0.018(2) 0.015(2)
C17C 0.059(3) 0.043(3) 0.025(2) 0.013(2) 0.014(2) 0.013(2)
C18C 0.071(3) 0.056(3) 0.069(3) 0.043(3) 0.041(3) 0.042(3)
C19C 0.088(3) 0.077(4) 0.051(3) 0.034(3) 0.043(3) 0.043(3)
C20C 0.0321(19) 0.034(2) 0.042(2) 0.0200(19) 0.0190(17) 0.0111(18)
C21C 0.035(2) 0.040(3) 0.054(2) 0.028(2) 0.0217(19) 0.0107(19)
C22C 0.033(2) 0.049(3) 0.044(2) 0.028(2) 0.0177(18) 0.0083(19)
C23C 0.050(2) 0.058(3) 0.065(3) 0.036(2) 0.043(2) 0.028(2)
C24C 0.042(2) 0.046(3) 0.055(2) 0.031(2) 0.032(2) 0.026(2)
O1D 0.0475(16) 0.0346(17) 0.0407(15) 0.0116(13) 0.0183(14) 0.0138(14)
O3D 0.0299(14) 0.0293(16) 0.0514(16) 0.0159(13) 0.0154(13) 0.0064(12)
O9D 0.0420(15) 0.0380(17) 0.0422(15) 0.0196(14) 0.0249(13) 0.0166(13)
O10 0.0536(17) 0.0428(18) 0.0535(16) 0.0288(14) 0.0280(14) 0.0293(15)
C2D 0.036(2) 0.032(2) 0.039(2) 0.0112(19) 0.0139(19) 0.0038(19)
C4D 0.036(2) 0.032(2) 0.031(2) 0.0182(19) 0.0157(19) 0.0106(19)
C5D 0.0279(19) 0.035(2) 0.0270(18) 0.0159(18) 0.0114(16) 0.0130(17)
C6D 0.040(2) 0.032(2) 0.033(2) 0.0200(19) 0.0182(19) 0.015(2)
C7D 0.078(3) 0.035(3) 0.045(2) 0.015(2) 0.030(2) -0.001(2)
C8D 0.050(2) 0.063(3) 0.040(2) 0.019(2) 0.014(2) 0.009(2)
C11D 0.0237(17) 0.034(2) 0.0282(18) 0.0173(17) 0.0123(16) 0.0125(16)
C12D 0.0275(18) 0.031(2) 0.0287(19) 0.0170(17) 0.0133(16) 0.0095(17)
C13D 0.0300(19) 0.040(2) 0.038(2) 0.0234(19) 0.0202(18) 0.0148(19)
C14D 0.034(2) 0.053(3) 0.053(2) 0.036(2) 0.026(2) 0.024(2)
C15D 0.027(2) 0.061(3) 0.047(2) 0.036(2) 0.0138(19) 0.018(2)
C16D 0.039(2) 0.043(3) 0.027(2) 0.0150(19) 0.0089(18) 0.005(2)
C17D 0.035(2) 0.036(2) 0.035(2) 0.0198(19) 0.0198(18) 0.0114(18)
C18D 0.057(2) 0.043(3) 0.035(2) 0.018(2) 0.024(2) 0.022(2)
C19D 0.064(3) 0.061(3) 0.050(2) 0.028(2) 0.037(2) 0.030(2)
C20D 0.034(2) 0.033(2) 0.0319(19) 0.0132(18) 0.0156(17) 0.0087(18)
C21D 0.041(2) 0.035(2) 0.045(2) 0.013(2) 0.0193(19) 0.0019(19)
C22D 0.034(2) 0.056(3) 0.041(2) 0.023(2) 0.0121(19) -0.001(2)
C23D 0.029(2) 0.060(3) 0.046(2) 0.031(2) 0.0221(18) 0.021(2)
C24D 0.0308(19) 0.051(3) 0.037(2) 0.027(2) 0.0170(17) 0.0172(19)

loop_
_atom_type_symbol
_atom_type_description
_atom_type_scat_dispersion_real
_atom_type_scat_dispersion_imag
_atom_type_scat_source
C C 0.0033 0.0016 'International Tables Vol C Tables 4.2.6.8 and 6.1.1.4'
H H 0.0000 0.0000 'International Tables Vol C Tables 4.2.6.8 and 6.1.1.4'
O O 0.0106 0.0060 'International Tables Vol C Tables 4.2.6.8 and 6.1.1.4'

loop_
_geom_angle_atom_site_label_1
_geom_angle_atom_site_label_2
_geom_angle_atom_site_label_3
_geom_angle
_geom_angle_site_symmetry_1
_geom_angle_site_symmetry_3
_geom_angle_publ_flag
C6A O1A C2A 123.2(3) . . ?
C4A O3A C2A 123.1(3) . . ?
O3A C2A O1A 112.5(3) . . ?
O3A C2A C7A 108.1(3) . . ?
O1A C2A C7A 109.4(3) . . ?
O3A C2A C8A 107.3(3) . . ?
O1A C2A C8A 106.5(3) . . ?
C7A C2A C8A 113.2(3) . . ?
O9A C4A O3A 118.5(3) . . ?
O9A C4A C5A 124.1(3) . . ?
O3A C4A C5A 117.2(3) . . ?
C6A C5A C4A 113.6(3) . . ?
C6A C5A C11A 113.0(3) . . ?
C4A C5A C11A 110.4(3) . . ?
C6A C5A H1 106.4 . . ?
C4A C5A H1 106.4 . . ?
C11A C5A H1 106.4 . . ?
O10A C6A O1A 119.2(4) . . ?
O10A C6A C5A 123.7(3) . . ?
O1A C6A C5A 116.9(3) . . ?
C2A C7A H2 109.5 . . ?
C2A C7A H3 109.5 . . ?
H2 C7A H3 109.5 . . ?
C2A C7A H4 109.5 . . ?
H2 C7A H4 109.5 . . ?
H3 C7A H4 109.5 . . ?
C2A C8A H5 109.5 . . ?
C2A C8A H6 109.5 . . ?
H5 C8A H6 109.5 . . ?
C2A C8A H7 109.5 . . ?
H5 C8A H7 109.5 . . ?
H6 C8A H7 109.5 . . ?
C24A C11A C12A 114.4(3) . . ?
C24A C11A C20A 103.7(3) . . ?
C12A C11A C20A 111.6(3) . . ?
C24A C11A C5A 110.8(3) . . ?
C12A C11A C5A 109.9(2) . . ?
C20A C11A C5A 106.0(2) . . ?
C13A C12A C17A 116.3(3) . . ?
C13A C12A C11A 117.3(3) . . ?
C17A C12A C11A 126.3(3) . . ?
C14A C13A C12A 124.0(4) . . ?
C14A C13A H13A 118.0 . . ?
C12A C13A H13A 118.0 . . ?
C15A C14A C13A 119.2(4) . . ?
C15A C14A H14A 120.4 . . ?
C13A C14A H14A 120.4 . . ?
C16A C15A C14A 118.2(4) . . ?
C16A C15A H15A 120.9 . . ?
C14A C15A H15A 120.9 . . ?
C15A C16A C17A 123.6(4) . . ?
C15A C16A H16A 118.2 . . ?
C17A C16A H16A 118.2 . . ?
C16A C17A C12A 118.6(4) . . ?
C16A C17A C18A 112.7(3) . . ?
C12A C17A C18A 128.6(3) . . ?
C17A C18A C19A 113.0(4) . . ?
C17A C18A H18A 109.0 . . ?
C19A C18A H18A 109.0 . . ?
C17A C18A H18B 109.0 . . ?
C19A C18A H18B 109.0 . . ?
H18A C18A H18B 107.8 . . ?
C18A C19A H19A 109.5 . . ?
C18A C19A H19B 109.5 . . ?
H19A C19A H19B 109.5 . . ?
C18A C19A H19C 109.5 . . ?
H19A C19A H19C 109.5 . . ?
H19B C19A H19C 109.5 . . ?
C21A C20A C11A 113.7(3) . . ?
C21A C20A H20A 108.8 . . ?
C11A C20A H20A 108.8 . . ?
C21A C20A H20B 108.8 . . ?
C11A C20A H20B 108.8 . . ?
H20A C20A H20B 107.7 . . ?
C22A C21A C20A 111.1(4) . . ?
C22A C21A H21A 109.4 . . ?
C20A C21A H21A 109.4 . . ?
C22A C21A H21B 109.4 . . ?
C20A C21A H21B 109.4 . . ?
H21A C21A H21B 108.0 . . ?
C23A C22A C21A 110.1(3) . . ?
C23A C22A H22A 109.6 . . ?
C21A C22A H22A 109.6 . . ?
C23A C22A H22B 109.6 . . ?
C21A C22A H22B 109.6 . . ?
H22A C22A H22B 108.2 . . ?
C22A C23A C24A 111.6(3) . . ?
C22A C23A H23A 109.3 . . ?
C24A C23A H23A 109.3 . . ?
C22A C23A H23B 109.3 . . ?
C24A C23A H23B 109.3 . . ?
H23A C23A H23B 108.0 . . ?
C23A C24A C11A 111.4(3) . . ?
C23A C24A H24A 109.4 . . ?
C11A C24A H24A 109.4 . . ?
C23A C24A H24B 109.4 . . ?
C11A C24A H24B 109.4 . . ?
H24A C24A H24B 108.0 . . ?
C6B O1B C2B 124.2(3) . . ?
C4B O3B C2B 125.4(3) . . ?
O3B C2B O1B 112.3(3) . . ?
O3B C2B C8B 107.1(3) . . ?
O1B C2B C8B 108.0(3) . . ?
O3B C2B C7B 108.4(3) . . ?
O1B C2B C7B 107.3(3) . . ?
C8B C2B C7B 113.8(3) . . ?
O9B C4B O3B 118.4(3) . . ?
O9B C4B C5B 123.4(3) . . ?
O3B C4B C5B 118.1(3) . . ?
C6B C5B C4B 113.1(3) . . ?
C6B C5B C11B 113.4(3) . . ?
C4B C5B C11B 111.6(3) . . ?
C6B C5B H8 106.0 . . ?
C4B C5B H8 106.0 . . ?
C11B C5B H8 106.0 . . ?
O10B C6B O1B 117.8(4) . . ?
O10B C6B C5B 124.1(3) . . ?
O1B C6B C5B 118.0(3) . . ?
C2B C7B H9 109.5 . . ?
C2B C7B H10 109.5 . . ?
H9 C7B H10 109.5 . . ?
C2B C7B H11 109.5 . . ?
H9 C7B H11 109.5 . . ?
H10 C7B H11 109.5 . . ?
C2B C8B H12 109.5 . . ?
C2B C8B H13 109.5 . . ?
H12 C8B H13 109.5 . . ?
C2B C8B H14 109.5 . . ?
H12 C8B H14 109.5 . . ?
H13 C8B H14 109.5 . . ?
C24B C11B C20B 105.3(3) . . ?
C24B C11B C12B 115.2(3) . . ?
C20B C11B C12B 109.7(3) . . ?
C24B C11B C5B 109.6(3) . . ?
C20B C11B C5B 106.7(3) . . ?
C12B C11B C5B 109.9(3) . . ?
C17B C12B C13B 115.0(3) . . ?
C17B C12B C11B 127.3(4) . . ?
C13B C12B C11B 117.6(3) . . ?
C14B C13B C12B 123.8(4) . . ?
C14B C13B H13B 118.1 . . ?
C12B C13B H13B 118.1 . . ?
C15B C14B C13B 119.6(4) . . ?
C15B C14B H14B 120.2 . . ?
C13B C14B H14B 120.2 . . ?
C14B C15B C16B 119.0(4) . . ?
C14B C15B H15B 120.5 . . ?
C16B C15B H15B 120.5 . . ?
C17B C16B C15B 120.7(4) . . ?
C17B C16B H16B 119.7 . . ?
C15B C16B H16B 119.7 . . ?
C16B C17B C12B 121.8(4) . . ?
C16B C17B C18B 110.8(4) . . ?
C12B C17B C18B 127.3(4) . . ?
C19B C18B C17B 115.7(4) . . ?
C19B C18B H18C 108.4 . . ?
C17B C18B H18C 108.4 . . ?
C19B C18B H18D 108.4 . . ?
C17B C18B H18D 108.4 . . ?
H18C C18B H18D 107.4 . . ?
C18B C19B H19D 109.5 . . ?
C18B C19B H19E 109.5 . . ?
H19D C19B H19E 109.5 . . ?
C18B C19B H19F 109.5 . . ?
H19D C19B H19F 109.5 . . ?
H19E C19B H19F 109.5 . . ?
C21B C20B C11B 113.2(3) . . ?
C21B C20B H20C 108.9 . . ?
C11B C20B H20C 108.9 . . ?
C21B C20B H20D 108.9 . . ?
C11B C20B H20D 108.9 . . ?
H20C C20B H20D 107.8 . . ?
C22B C21B C20B 111.8(4) . . ?
C22B C21B H21C 109.3 . . ?
C20B C21B H21C 109.3 . . ?
C22B C21B H21D 109.3 . . ?
C20B C21B H21D 109.3 . . ?
H21C C21B H21D 107.9 . . ?
C21B C22B C23B 108.8(3) . . ?
C21B C22B H22C 109.9 . . ?
C23B C22B H22C 109.9 . . ?
C21B C22B H22D 109.9 . . ?
C23B C22B H22D 109.9 . . ?
H22C C22B H22D 108.3 . . ?
C24B C23B C22B 111.2(4) . . ?
C24B C23B H23C 109.4 . . ?
C22B C23B H23C 109.4 . . ?
C24B C23B H23D 109.4 . . ?
C22B C23B H23D 109.4 . . ?
H23C C23B H23D 108.0 . . ?
C11B C24B C23B 112.8(3) . . ?
C11B C24B H24C 109.0 . . ?
C23B C24B H24C 109.0 . . ?
C11B C24B H24D 109.0 . . ?
C23B C24B H24D 109.0 . . ?
H24C C24B H24D 107.8 . . ?
C6C O1C C2C 123.6(3) . . ?
C4C O3C C2C 124.5(3) . . ?
O3C C2C O1C 113.3(3) . . ?
O3C C2C C7C 107.9(3) . . ?
O1C C2C C7C 108.0(3) . . ?
O3C C2C C8C 106.6(3) . . ?
O1C C2C C8C 106.8(3) . . ?
C7C C2C C8C 114.2(3) . . ?
O9C C4C O3C 117.9(3) . . ?
O9C C4C C5C 123.9(3) . . ?
O3C C4C C5C 118.2(3) . . ?
C6C C5C C4C 113.4(3) . . ?
C6C C5C C11C 113.1(3) . . ?
C4C C5C C11C 111.5(3) . . ?
C6C C5C H15 106.1 . . ?
C4C C5C H15 106.1 . . ?
C11C C5C H15 106.1 . . ?
O10C C6C O1C 118.0(4) . . ?
O10C C6C C5C 124.0(3) . . ?
O1C C6C C5C 117.8(3) . . ?
C2C C7C H16 109.5 . . ?
C2C C7C H17 109.5 . . ?
H16 C7C H17 109.5 . . ?
C2C C7C H18 109.5 . . ?
H16 C7C H18 109.5 . . ?
H17 C7C H18 109.5 . . ?
C2C C8C H19 109.5 . . ?
C2C C8C H20 109.5 . . ?
H19 C8C H20 109.5 . . ?
C2C C8C H21 109.5 . . ?
H19 C8C H21 109.5 . . ?
H20 C8C H21 109.5 . . ?
C24C C11C C20C 103.4(3) . . ?
C24C C11C C12C 117.1(3) . . ?
C20C C11C C12C 109.6(3) . . ?
C24C C11C C5C 108.7(3) . . ?
C20C C11C C5C 107.5(3) . . ?
C12C C11C C5C 110.1(3) . . ?
C17C C12C C13C 116.2(3) . . ?
C17C C12C C11C 127.1(4) . . ?
C13C C12C C11C 116.6(3) . . ?
C14C C13C C12C 124.1(4) . . ?
C14C C13C H13C 118.0 . . ?
C12C C13C H13C 118.0 . . ?
C15C C14C C13C 117.5(4) . . ?
C15C C14C H14C 121.2 . . ?
C13C C14C H14C 121.2 . . ?
C14C C15C C16C 120.1(4) . . ?
C14C C15C H15C 119.9 . . ?
C16C C15C H15C 119.9 . . ?
C17C C16C C15C 121.0(4) . . ?
C17C C16C H16C 119.5 . . ?
C15C C16C H16C 119.5 . . ?
C16C C17C C12C 121.0(4) . . ?
C16C C17C C18C 114.9(4) . . ?
C12C C17C C18C 124.0(3) . . ?
C19C C18C C17C 116.1(3) . . ?
C19C C18C H18E 108.3 . . ?
C17C C18C H18E 108.3 . . ?
C19C C18C H18F 108.3 . . ?
C17C C18C H18F 108.3 . . ?
H18E C18C H18F 107.4 . . ?
C18C C19C H19G 109.5 . . ?
C18C C19C H19H 109.5 . . ?
H19G C19C H19H 109.5 . . ?
C18C C19C H19I 109.5 . . ?
H19G C19C H19I 109.5 . . ?
H19H C19C H19I 109.5 . . ?
C21C C20C C11C 112.0(3) . . ?
C21C C20C H20E 109.2 . . ?
C11C C20C H20E 109.2 . . ?
C21C C20C H20F 109.2 . . ?
C11C C20C H20F 109.2 . . ?
H20E C20C H20F 107.9 . . ?
C22C C21C C20C 112.4(3) . . ?
C22C C21C H21E 109.1 . . ?
C20C C21C H21E 109.1 . . ?
C22C C21C H21F 109.1 . . ?
C20C C21C H21F 109.1 . . ?
H21E C21C H21F 107.8 . . ?
C21C C22C C23C 109.4(3) . . ?
C21C C22C H22E 109.8 . . ?
C23C C22C H22E 109.8 . . ?
C21C C22C H22F 109.8 . . ?
C23C C22C H22F 109.8 . . ?
H22E C22C H22F 108.2 . . ?
C22C C23C C24C 111.7(3) . . ?
C22C C23C H23E 109.3 . . ?
C24C C23C H23E 109.3 . . ?
C22C C23C H23F 109.3 . . ?
C24C C23C H23F 109.3 . . ?
H23E C23C H23F 107.9 . . ?
C23C C24C C11C 112.9(3) . . ?
C23C C24C H24E 109.0 . . ?
C11C C24C H24E 109.0 . . ?
C23C C24C H24F 109.0 . . ?
C11C C24C H24F 109.0 . . ?
H24E C24C H24F 107.8 . . ?
C6D O1D C2D 121.9(3) . . ?
C4D O3D C2D 122.5(3) . . ?
O3D C2D O1D 112.1(3) . . ?
O3D C2D C7D 108.5(3) . . ?
O1D C2D C7D 108.4(3) . . ?
O3D C2D C8D 107.6(3) . . ?
O1D C2D C8D 106.5(3) . . ?
C7D C2D C8D 113.8(3) . . ?
O9D C4D O3D 118.4(3) . . ?
O9D C4D C5D 123.9(3) . . ?
O3D C4D C5D 117.6(3) . . ?
C6D C5D C4D 113.0(3) . . ?
C6D C5D C11D 112.6(3) . . ?
C4D C5D C11D 109.9(3) . . ?
C6D C5D H22 107.0 . . ?
C4D C5D H22 107.0 . . ?
C11D C5D H22 107.0 . . ?
O10 C6D O1D 118.6(4) . . ?
O10 C6D C5D 123.7(3) . . ?
O1D C6D C5D 117.5(3) . . ?
C2D C7D H23 109.5 . . ?
C2D C7D H24 109.5 . . ?
H23 C7D H24 109.5 . . ?
C2D C7D H25 109.5 . . ?
H23 C7D H25 109.5 . . ?
H24 C7D H25 109.5 . . ?
C2D C8D H26 109.5 . . ?
C2D C8D H27 109.5 . . ?
H26 C8D H27 109.5 . . ?
C2D C8D H28 109.5 . . ?
H26 C8D H28 109.5 . . ?
H27 C8D H28 109.5 . . ?
C24D C11D C12D 114.3(3) . . ?
C24D C11D C20D 104.3(3) . . ?
C12D C11D C20D 112.1(3) . . ?
C24D C11D C5D 109.9(3) . . ?
C12D C11D C5D 110.1(2) . . ?
C20D C11D C5D 105.6(2) . . ?
C13D C12D C17D 117.3(3) . . ?
C13D C12D C11D 116.5(3) . . ?
C17D C12D C11D 126.2(3) . . ?
C14D C13D C12D 123.1(3) . . ?
C14D C13D H13D 118.4 . . ?
C12D C13D H13D 118.4 . . ?
C15D C14D C13D 119.6(4) . . ?
C15D C14D H14D 120.2 . . ?
C13D C14D H14D 120.2 . . ?
C16D C15D C14D 118.3(4) . . ?
C16D C15D H15D 120.9 . . ?
C14D C15D H15D 120.9 . . ?
C15D C16D C17D 123.8(4) . . ?
C15D C16D H16D 118.1 . . ?
C17D C16D H16D 118.1 . . ?
C12D C17D C16D 117.9(4) . . ?
C12D C17D C18D 129.3(3) . . ?
C16D C17D C18D 112.8(3) . . ?
C19D C18D C17D 113.3(3) . . ?
C19D C18D H18G 108.9 . . ?
C17D C18D H18G 108.9 . . ?
C19D C18D H18H 108.9 . . ?
C17D C18D H18H 108.9 . . ?
H18G C18D H18H 107.7 . . ?
C18D C19D H19J 109.5 . . ?
C18D C19D H19K 109.5 . . ?
H19J C19D H19K 109.5 . . ?
C18D C19D H19L 109.5 . . ?
H19J C19D H19L 109.5 . . ?
H19K C19D H19L 109.5 . . ?
C21D C20D C11D 113.2(3) . . ?
C21D C20D H20G 108.9 . . ?
C11D C20D H20G 108.9 . . ?
C21D C20D H20H 108.9 . . ?
C11D C20D H20H 108.9 . . ?
H20G C20D H20H 107.8 . . ?
C22D C21D C20D 112.1(4) . . ?
C22D C21D H21G 109.2 . . ?
C20D C21D H21G 109.2 . . ?
C22D C21D H21H 109.2 . . ?
C20D C21D H21H 109.2 . . ?
H21G C21D H21H 107.9 . . ?
C21D C22D C23D 109.5(3) . . ?
C21D C22D H22G 109.8 . . ?
C23D C22D H22G 109.8 . . ?
C21D C22D H22H 109.8 . . ?
C23D C22D H22H 109.8 . . ?
H22G C22D H22H 108.2 . . ?
C22D C23D C24D 112.1(3) . . ?
C22D C23D H23G 109.2 . . ?
C24D C23D H23G 109.2 . . ?
C22D C23D H23H 109.2 . . ?
C24D C23D H23H 109.2 . . ?
H23G C23D H23H 107.9 . . ?
C23D C24D C11D 110.9(3) . . ?
C23D C24D H24G 109.5 . . ?
C11D C24D H24G 109.5 . . ?
C23D C24D H24H 109.5 . . ?
C11D C24D H24H 109.5 . . ?
H24G C24D H24H 108.0 . . ?

loop_
_geom_bond_atom_site_label_1
_geom_bond_atom_site_label_2
_geom_bond_distance
_geom_bond_site_symmetry_2
_geom_bond_publ_flag
O1A C6A 1.356(4) . ?
O1A C2A 1.448(4) . ?
O3A C4A 1.354(4) . ?
O3A C2A 1.431(4) . ?
O9A C4A 1.199(4) . ?
O10A C6A 1.194(4) . ?
C2A C7A 1.502(5) . ?
C2A C8A 1.503(5) . ?
C4A C5A 1.509(5) . ?
C5A C6A 1.501(5) . ?
C5A C11A 1.599(5) . ?
C5A H1 1.0000 . ?
C7A H2 0.9800 . ?
C7A H3 0.9800 . ?
C7A H4 0.9800 . ?
C8A H5 0.9800 . ?
C8A H6 0.9800 . ?
C8A H7 0.9800 . ?
C11A C24A 1.551(5) . ?
C11A C12A 1.552(4) . ?
C11A C20A 1.559(5) . ?
C12A C13A 1.393(5) . ?
C12A C17A 1.417(5) . ?
C13A C14A 1.388(5) . ?
C13A H13A 0.9500 . ?
C14A C15A 1.377(5) . ?
C14A H14A 0.9500 . ?
C15A C16A 1.375(6) . ?
C15A H15A 0.9500 . ?
C16A C17A 1.398(5) . ?
C16A H16A 0.9500 . ?
C17A C18A 1.535(5) . ?
C18A C19A 1.539(5) . ?
C18A H18A 0.9900 . ?
C18A H18B 0.9900 . ?
C19A H19A 0.9800 . ?
C19A H19B 0.9800 . ?
C19A H19C 0.9800 . ?
C20A C21A 1.528(5) . ?
C20A H20A 0.9900 . ?
C20A H20B 0.9900 . ?
C21A C22A 1.515(5) . ?
C21A H21A 0.9900 . ?
C21A H21B 0.9900 . ?
C22A C23A 1.512(5) . ?
C22A H22A 0.9900 . ?
C22A H22B 0.9900 . ?
C23A C24A 1.525(5) . ?
C23A H23A 0.9900 . ?
C23A H23B 0.9900 . ?
C24A H24A 0.9900 . ?
C24A H24B 0.9900 . ?
O1B C6B 1.347(4) . ?
O1B C2B 1.449(4) . ?
O3B C4B 1.335(4) . ?
O3B C2B 1.437(5) . ?
O9B C4B 1.206(4) . ?
O10B C6B 1.205(4) . ?
C2B C8B 1.489(5) . ?
C2B C7B 1.496(5) . ?
C4B C5B 1.506(5) . ?
C5B C6B 1.499(5) . ?
C5B C11B 1.599(4) . ?
C5B H8 1.0000 . ?
C7B H9 0.9800 . ?
C7B H10 0.9800 . ?
C7B H11 0.9800 . ?
C8B H12 0.9800 . ?
C8B H13 0.9800 . ?
C8B H14 0.9800 . ?
C11B C24B 1.528(5) . ?
C11B C20B 1.539(5) . ?
C11B C12B 1.578(4) . ?
C12B C17B 1.390(5) . ?
C12B C13B 1.401(5) . ?
C13B C14B 1.378(5) . ?
C13B H13B 0.9500 . ?
C14B C15B 1.355(6) . ?
C14B H14B 0.9500 . ?
C15B C16B 1.397(6) . ?
C15B H15B 0.9500 . ?
C16B C17B 1.381(5) . ?
C16B H16B 0.9500 . ?
C17B C18B 1.542(6) . ?
C18B C19B 1.469(6) . ?
C18B H18C 0.9900 . ?
C18B H18D 0.9900 . ?
C19B H19D 0.9800 . ?
C19B H19E 0.9800 . ?
C19B H19F 0.9800 . ?
C20B C21B 1.531(5) . ?
C20B H20C 0.9900 . ?
C20B H20D 0.9900 . ?
C21B C22B 1.499(6) . ?
C21B H21C 0.9900 . ?
C21B H21D 0.9900 . ?
C22B C23B 1.538(7) . ?
C22B H22C 0.9900 . ?
C22B H22D 0.9900 . ?
C23B C24B 1.532(5) . ?
C23B H23C 0.9900 . ?
C23B H23D 0.9900 . ?
C24B H24C 0.9900 . ?
C24B H24D 0.9900 . ?
O1C C6C 1.344(4) . ?
O1C C2C 1.441(4) . ?
O3C C4C 1.354(4) . ?
O3C C2C 1.438(5) . ?
O9C C4C 1.207(4) . ?
O10C C6C 1.205(4) . ?
C2C C7C 1.500(5) . ?
C2C C8C 1.501(5) . ?
C4C C5C 1.502(5) . ?
C5C C6C 1.498(5) . ?
C5C C11C 1.605(4) . ?
C5C H15 1.0000 . ?
C7C H16 0.9800 . ?
C7C H17 0.9800 . ?
C7C H18 0.9800 . ?
C8C H19 0.9800 . ?
C8C H20 0.9800 . ?
C8C H21 0.9800 . ?
C11C C24C 1.534(5) . ?
C11C C20C 1.560(5) . ?
C11C C12C 1.568(4) . ?
C12C C17C 1.402(5) . ?
C12C C13C 1.413(5) . ?
C13C C14C 1.388(5) . ?
C13C H13C 0.9500 . ?
C14C C15C 1.373(6) . ?
C14C H14C 0.9500 . ?
C15C C16C 1.423(6) . ?
C15C H15C 0.9500 . ?
C16C C17C 1.360(5) . ?
C16C H16C 0.9500 . ?
C17C C18C 1.567(6) . ?
C18C C19C 1.466(6) . ?
C18C H18E 0.9900 . ?
C18C H18F 0.9900 . ?
C19C H19G 0.9800 . ?
C19C H19H 0.9800 . ?
C19C H19I 0.9800 . ?
C20C C21C 1.525(5) . ?
C20C H20E 0.9900 . ?
C20C H20F 0.9900 . ?
C21C C22C 1.495(5) . ?
C21C H21E 0.9900 . ?
C21C H21F 0.9900 . ?
C22C C23C 1.518(6) . ?
C22C H22E 0.9900 . ?
C22C H22F 0.9900 . ?
C23C C24C 1.531(5) . ?
C23C H23E 0.9900 . ?
C23C H23F 0.9900 . ?
C24C H24E 0.9900 . ?
C24C H24F 0.9900 . ?
O1D C6D 1.361(4) . ?
O1D C2D 1.441(4) . ?
O3D C4D 1.348(4) . ?
O3D C2D 1.435(5) . ?
O9D C4D 1.202(4) . ?
O10 C6D 1.204(4) . ?
C2D C7D 1.501(5) . ?
C2D C8D 1.502(5) . ?
C4D C5D 1.516(5) . ?
C5D C6D 1.494(5) . ?
C5D C11D 1.606(5) . ?
C5D H22 1.0000 . ?
C7D H23 0.9800 . ?
C7D H24 0.9800 . ?
C7D H25 0.9800 . ?
C8D H26 0.9800 . ?
C8D H27 0.9800 . ?
C8D H28 0.9800 . ?
C11D C24D 1.550(5) . ?
C11D C12D 1.556(4) . ?
C11D C20D 1.566(5) . ?
C12D C13D 1.395(5) . ?
C12D C17D 1.408(5) . ?
C13D C14D 1.388(5) . ?
C13D H13D 0.9500 . ?
C14D C15D 1.376(5) . ?
C14D H14D 0.9500 . ?
C15D C16D 1.364(6) . ?
C15D H15D 0.9500 . ?
C16D C17D 1.410(5) . ?
C16D H16D 0.9500 . ?
C17D C18D 1.530(5) . ?
C18D C19D 1.524(5) . ?
C18D H18G 0.9900 . ?
C18D H18H 0.9900 . ?
C19D H19J 0.9800 . ?
C19D H19K 0.9800 . ?
C19D H19L 0.9800 . ?
C20D C21D 1.523(5) . ?
C20D H20G 0.9900 . ?
C20D H20H 0.9900 . ?
C21D C22D 1.517(5) . ?
C21D H21G 0.9900 . ?
C21D H21H 0.9900 . ?
C22D C23D 1.521(5) . ?
C22D H22G 0.9900 . ?
C22D H22H 0.9900 . ?
C23D C24D 1.529(5) . ?
C23D H23G 0.9900 . ?
C23D H23H 0.9900 . ?
C24D H24G 0.9900 . ?
C24D H24H 0.9900 . ?
